data_1554119
loop_
_publ_author_name
'Peng, Yu-Xin'
'Gan, Yi-Tao'
'Shi, Rong-Guang'
'Huang, Wei'
'Tao, Tao'

_publ_section_title
;
 Construction of a Layered Hydrogen-Bonded Organic Framework Showing
 High-Contrast Mechanoresponsive Luminescence Turn-On
;
_journal_issue 51
_journal_name_full 'The Journal of Physical Chemistry C'
_journal_page_first 29488
_journal_paper_doi 10.1021/acs.jpcc.8b10118
_journal_volume 122
_journal_year 2018
_chemical_formula_moiety 'C34 H17 N5 S2'
_chemical_formula_sum 'C34 H17 N5 S2'
_chemical_formula_weight 559.64
_space_group_crystal_system triclinic
_space_group_IT_number 2
_space_group_name_Hall '-P 1'
_space_group_name_H-M_alt 'P -1'
_atom_sites_solution_hydrogens geom
_audit_creation_method SHELXL-2014/7
_cell_angle_alpha 112.308(5)
_cell_angle_beta 97.811(4)
_cell_angle_gamma 94.470(5)
_cell_formula_units_Z 2
_cell_length_a 8.248(3)
_cell_length_b 12.910(4)
_cell_length_c 16.731(5)
_cell_measurement_reflns_used 2273
_cell_measurement_temperature 173(2)
_cell_measurement_theta_max 26.063
_cell_measurement_theta_min 2.518
_cell_volume 1616.5(9)
_computing_structure_refinement 'SHELXL-2014/7 (Sheldrick, 2014)'
_diffrn_ambient_temperature 173(2)
_diffrn_measured_fraction_theta_full 0.986
_diffrn_measured_fraction_theta_max 0.984
_diffrn_radiation_type MoK\a
_diffrn_radiation_wavelength 0.71073
_diffrn_reflns_av_R_equivalents 0.0654
_diffrn_reflns_av_unetI/netI 0.0988
_diffrn_reflns_Laue_measured_fraction_full 0.986
_diffrn_reflns_Laue_measured_fraction_max 0.984
_diffrn_reflns_limit_h_max 10
_diffrn_reflns_limit_h_min -10
_diffrn_reflns_limit_k_max 16
_diffrn_reflns_limit_k_min -15
_diffrn_reflns_limit_l_max 19
_diffrn_reflns_limit_l_min -21
_diffrn_reflns_number 13955
_diffrn_reflns_point_group_measured_fraction_full 0.986
_diffrn_reflns_point_group_measured_fraction_max 0.984
_diffrn_reflns_theta_full 25.242
_diffrn_reflns_theta_max 27.033
_diffrn_reflns_theta_min 1.337
_exptl_absorpt_coefficient_mu 0.193
_exptl_absorpt_correction_type multi-scan
_exptl_absorpt_process_details 'SADABS, Bruker(2000)'
_exptl_crystal_colour red
_exptl_crystal_density_diffrn 1.150
_exptl_crystal_description block
_exptl_crystal_F_000 576
_exptl_crystal_size_max 0.120
_exptl_crystal_size_mid 0.100
_exptl_crystal_size_min 0.100
_refine_diff_density_max 0.545
_refine_diff_density_min -0.498
_refine_diff_density_rms 0.082
_refine_ls_extinction_method none
_refine_ls_goodness_of_fit_ref 0.982
_refine_ls_hydrogen_treatment constr
_refine_ls_matrix_type full
_refine_ls_number_parameters 370
_refine_ls_number_reflns 6976
_refine_ls_number_restraints 0
_refine_ls_restrained_S_all 0.982
_refine_ls_R_factor_all 0.1047
_refine_ls_R_factor_gt 0.0685
_refine_ls_shift/su_max 0.000
_refine_ls_shift/su_mean 0.000
_refine_ls_structure_factor_coef Fsqd
_refine_ls_weighting_details 'w=1/[\s^2^(Fo^2^)+(0.1187P)^2^] where P=(Fo^2^+2Fc^2^)/3'
_refine_ls_weighting_scheme calc
_refine_ls_wR_factor_gt 0.1934
_refine_ls_wR_factor_ref 0.2143
_reflns_Friedel_coverage 0.000
_reflns_number_gt 4290
_reflns_number_total 6976
_reflns_threshold_expression 'I > 2\s(I)'
_cod_data_source_file jp8b10118_si_002.cif
_cod_data_source_block mo_20180901hw5_0m_sqd
_cod_database_code 1554119
_shelx_shelxl_version_number 2014/7
_shelx_space_group_comment
;
The symmetry employed for this shelxl refinement is uniquely defined
by the following loop, which should always be used as a source of
symmetry information in preference to the above space-group names.
They are only intended as comments.
;
_shelx_estimated_absorpt_t_min 0.977
_shelx_estimated_absorpt_t_max 0.981

loop_
_space_group_symop_operation_xyz
'x, y, z'
'-x, -y, -z'

loop_
_atom_site_label
_atom_site_type_symbol
_atom_site_fract_x
_atom_site_fract_y
_atom_site_fract_z
_atom_site_U_iso_or_equiv
_atom_site_adp_type
_atom_site_occupancy
_atom_site_site_symmetry_order
_atom_site_calc_flag
_atom_site_refinement_flags_posn
_atom_site_refinement_flags_adp
C1 C 1.3413(4) -0.0833(3) -0.1011(2) 0.0371(8) Uani 1 1 d . .
C2 C 1.4262(4) -0.2571(3) -0.0967(2) 0.0332(7) Uani 1 1 d . .
C3 C 1.3560(4) -0.1565(3) -0.0550(2) 0.0322(7) Uani 1 1 d . .
C4 C 1.3085(4) -0.1352(3) 0.0233(2) 0.0353(7) Uani 1 1 d . .
H4 H 1.3267 -0.1902 0.0472 0.042 Uiso 1 1 calc R U
C5 C 1.2358(4) -0.0430(3) 0.0747(2) 0.0371(8) Uani 1 1 d . .
C6 C 1.1799(5) -0.0342(4) 0.1511(3) 0.0534(11) Uani 1 1 d . .
H6 H 1.1868 -0.0903 0.1748 0.064 Uiso 1 1 calc R U
C7 C 1.1132(5) 0.0638(3) 0.1897(2) 0.0498(10) Uani 1 1 d . .
H7 H 1.0703 0.0817 0.2425 0.060 Uiso 1 1 calc R U
C8 C 1.1147(4) 0.1326(3) 0.1443(2) 0.0356(7) Uani 1 1 d . .
C9 C 1.0500(4) 0.2407(3) 0.1635(2) 0.0315(7) Uani 1 1 d . .
C10 C 1.0558(4) 0.2958(3) 0.1051(2) 0.0345(7) Uani 1 1 d . .
H10 H 1.1050 0.2631 0.0547 0.041 Uiso 1 1 calc R U
C11 C 0.9931(4) 0.3942(3) 0.1188(2) 0.0363(8) Uani 1 1 d . .
H11 H 0.9958 0.4289 0.0780 0.044 Uiso 1 1 calc R U
C12 C 0.9247(4) 0.4433(3) 0.19377(19) 0.0313(7) Uani 1 1 d . .
C13 C 0.9202(4) 0.3911(3) 0.25459(18) 0.0298(7) Uani 1 1 d . .
C14 C 0.9822(4) 0.2899(3) 0.23833(19) 0.0310(7) Uani 1 1 d . .
H14 H 0.9784 0.2541 0.2784 0.037 Uiso 1 1 calc R U
C15 C 0.8489(3) 0.4653(3) 0.32501(18) 0.0278(6) Uani 1 1 d . .
C16 C 0.8117(4) 0.5573(3) 0.30439(19) 0.0321(7) Uani 1 1 d . .
C17 C 0.7417(4) 0.6448(3) 0.3592(2) 0.0340(7) Uani 1 1 d . .
H17 H 0.7158 0.7063 0.3442 0.041 Uiso 1 1 calc R U
C18 C 0.7107(4) 0.6394(3) 0.4372(2) 0.0334(7) Uani 1 1 d . .
H18 H 0.6626 0.6986 0.4759 0.040 Uiso 1 1 calc R U
C19 C 0.7478(4) 0.5503(3) 0.46039(19) 0.0314(7) Uani 1 1 d . .
C20 C 0.8168(4) 0.4624(3) 0.40399(19) 0.0298(7) Uani 1 1 d . .
H20 H 0.8419 0.4009 0.4191 0.036 Uiso 1 1 calc R U
C21 C 0.8180(4) 0.6101(3) 0.1748(2) 0.0322(7) Uani 1 1 d . .
C22 C 0.7356(4) 0.5574(3) 0.0892(2) 0.0383(8) Uani 1 1 d . .
H22 H 0.7087 0.4774 0.0625 0.046 Uiso 1 1 calc R U
C23 C 0.6925(4) 0.6230(3) 0.0427(2) 0.0450(9) Uani 1 1 d . .
H23 H 0.6387 0.5878 -0.0169 0.054 Uiso 1 1 calc R U
C24 C 0.7282(5) 0.7403(3) 0.0833(2) 0.0484(9) Uani 1 1 d . .
H24 H 0.6948 0.7853 0.0520 0.058 Uiso 1 1 calc R U
C25 C 0.8103(5) 0.7904(3) 0.1672(2) 0.0453(9) Uani 1 1 d . .
H25 H 0.8353 0.8705 0.1941 0.054 Uiso 1 1 calc R U
C26 C 0.8584(4) 0.7266(3) 0.2146(2) 0.0399(8) Uani 1 1 d . .
H26 H 0.9178 0.7621 0.2731 0.048 Uiso 1 1 calc R U
C27 C 0.7084(4) 0.5496(3) 0.54313(19) 0.0304(7) Uani 1 1 d . .
C28 C 0.6477(4) 0.6334(3) 0.6076(2) 0.0378(8) Uani 1 1 d . .
H28 H 0.6255 0.7029 0.6042 0.045 Uiso 1 1 calc R U
C29 C 0.6231(4) 0.6048(3) 0.6775(2) 0.0368(8) Uani 1 1 d . .
H29 H 0.5811 0.6528 0.7266 0.044 Uiso 1 1 calc R U
C30 C 0.6649(4) 0.5009(3) 0.6692(2) 0.0339(7) Uani 1 1 d . .
C31 C 0.6590(4) 0.4577(3) 0.7357(2) 0.0364(8) Uani 1 1 d . .
H31 H 0.6216 0.5057 0.7865 0.044 Uiso 1 1 calc R U
C32 C 0.6982(4) 0.3598(3) 0.7377(2) 0.0421(8) Uani 1 1 d . .
C33 C 0.7489(5) 0.2743(4) 0.6663(3) 0.0528(10) Uani 1 1 d . .
C34 C 0.6984(5) 0.3386(4) 0.8152(3) 0.0520(10) Uani 1 1 d . .
N1 N 1.3297(4) -0.0255(3) -0.1378(2) 0.0539(8) Uani 1 1 d . .
N2 N 1.4827(3) -0.3379(3) -0.12946(18) 0.0401(7) Uani 1 1 d . .
N3 N 0.8584(3) 0.5424(2) 0.22330(16) 0.0311(6) Uani 1 1 d . .
N4 N 0.7907(6) 0.2055(4) 0.6103(3) 0.0849(13) Uani 1 1 d . .
N5 N 0.7013(6) 0.3214(4) 0.8781(3) 0.0791(13) Uani 1 1 d . .
S1 S 1.20168(10) 0.07424(7) 0.05293(5) 0.0334(2) Uani 1 1 d . .
S2 S 0.73353(10) 0.43648(7) 0.57135(5) 0.0349(2) Uani 1 1 d . .

loop_
_atom_site_aniso_label
_atom_site_aniso_U_11
_atom_site_aniso_U_22
_atom_site_aniso_U_33
_atom_site_aniso_U_23
_atom_site_aniso_U_13
_atom_site_aniso_U_12
C1 0.0418(18) 0.037(2) 0.0351(16) 0.0138(15) 0.0131(14) 0.0097(14)
C2 0.0365(17) 0.040(2) 0.0306(16) 0.0211(15) 0.0105(13) 0.0062(14)
C3 0.0364(16) 0.0343(19) 0.0332(16) 0.0177(14) 0.0143(12) 0.0102(13)
C4 0.0426(18) 0.036(2) 0.0400(17) 0.0228(15) 0.0186(14) 0.0159(14)
C5 0.0473(19) 0.039(2) 0.0359(17) 0.0202(15) 0.0203(14) 0.0167(15)
C6 0.081(3) 0.057(3) 0.057(2) 0.045(2) 0.044(2) 0.038(2)
C7 0.079(3) 0.048(2) 0.0432(19) 0.0278(18) 0.0368(18) 0.034(2)
C8 0.0407(18) 0.039(2) 0.0353(16) 0.0187(15) 0.0182(14) 0.0153(15)
C9 0.0362(16) 0.0375(19) 0.0295(15) 0.0175(14) 0.0163(12) 0.0144(14)
C10 0.0436(18) 0.036(2) 0.0339(16) 0.0187(15) 0.0222(13) 0.0124(14)
C11 0.052(2) 0.038(2) 0.0330(16) 0.0232(15) 0.0213(14) 0.0126(15)
C12 0.0348(16) 0.0372(19) 0.0301(15) 0.0190(14) 0.0134(12) 0.0100(13)
C13 0.0336(16) 0.0338(18) 0.0268(14) 0.0147(13) 0.0121(12) 0.0072(13)
C14 0.0362(16) 0.0373(19) 0.0311(15) 0.0213(14) 0.0157(12) 0.0137(14)
C15 0.0317(15) 0.0302(17) 0.0268(14) 0.0141(13) 0.0118(11) 0.0098(12)
C16 0.0356(16) 0.042(2) 0.0272(15) 0.0183(14) 0.0145(12) 0.0113(14)
C17 0.0446(18) 0.0322(19) 0.0354(16) 0.0188(15) 0.0182(14) 0.0150(14)
C18 0.0392(17) 0.0358(19) 0.0310(15) 0.0153(14) 0.0142(13) 0.0130(14)
C19 0.0310(16) 0.0371(19) 0.0288(15) 0.0139(14) 0.0105(12) 0.0069(13)
C20 0.0319(15) 0.0375(19) 0.0291(15) 0.0211(14) 0.0105(12) 0.0071(13)
C21 0.0399(17) 0.0377(19) 0.0346(16) 0.0240(15) 0.0227(13) 0.0168(14)
C22 0.050(2) 0.039(2) 0.0369(17) 0.0215(15) 0.0190(14) 0.0143(15)
C23 0.056(2) 0.055(3) 0.0408(18) 0.0323(18) 0.0169(15) 0.0187(18)
C24 0.069(2) 0.048(2) 0.051(2) 0.0364(19) 0.0302(18) 0.0249(19)
C25 0.063(2) 0.039(2) 0.050(2) 0.0282(18) 0.0258(17) 0.0153(17)
C26 0.055(2) 0.036(2) 0.0364(17) 0.0184(15) 0.0193(15) 0.0141(16)
C27 0.0306(15) 0.0363(19) 0.0283(15) 0.0152(14) 0.0103(12) 0.0071(13)
C28 0.0462(19) 0.040(2) 0.0341(17) 0.0188(15) 0.0153(14) 0.0109(15)
C29 0.0460(18) 0.042(2) 0.0248(15) 0.0121(14) 0.0146(13) 0.0137(15)
C30 0.0351(16) 0.041(2) 0.0296(15) 0.0146(14) 0.0140(12) 0.0094(14)
C31 0.0389(17) 0.045(2) 0.0315(16) 0.0173(15) 0.0161(13) 0.0116(15)
C32 0.0442(19) 0.051(2) 0.0403(18) 0.0254(17) 0.0137(15) 0.0092(16)
C33 0.079(3) 0.046(2) 0.042(2) 0.0214(19) 0.0159(19) 0.025(2)
C34 0.075(3) 0.049(2) 0.052(2) 0.033(2) 0.0298(19) 0.022(2)
N1 0.074(2) 0.050(2) 0.0541(19) 0.0335(17) 0.0236(16) 0.0173(17)
N2 0.0490(17) 0.0427(19) 0.0372(15) 0.0187(14) 0.0212(13) 0.0170(14)
N3 0.0435(15) 0.0325(16) 0.0277(12) 0.0179(11) 0.0175(11) 0.0144(12)
N4 0.140(4) 0.065(3) 0.062(2) 0.027(2) 0.033(3) 0.045(3)
N5 0.127(4) 0.076(3) 0.070(2) 0.053(2) 0.046(2) 0.041(3)
S1 0.0433(5) 0.0321(5) 0.0346(4) 0.0176(4) 0.0205(3) 0.0141(3)
S2 0.0435(5) 0.0394(5) 0.0291(4) 0.0166(4) 0.0164(3) 0.0139(4)

loop_
_atom_type_symbol
_atom_type_description
_atom_type_scat_dispersion_real
_atom_type_scat_dispersion_imag
_atom_type_scat_source
C C 0.0033 0.0016 'International Tables Vol C Tables 4.2.6.8 and 6.1.1.4'
H H 0.0000 0.0000 'International Tables Vol C Tables 4.2.6.8 and 6.1.1.4'
N N 0.0061 0.0033 'International Tables Vol C Tables 4.2.6.8 and 6.1.1.4'
S S 0.1246 0.1234 'International Tables Vol C Tables 4.2.6.8 and 6.1.1.4'

loop_
_geom_angle_atom_site_label_1
_geom_angle_atom_site_label_2
_geom_angle_atom_site_label_3
_geom_angle
N1 C1 C3 179.9(5)
N2 C2 C3 179.4(3)
C4 C3 C1 123.9(3)
C4 C3 C2 120.1(3)
C1 C3 C2 116.0(3)
C3 C4 C5 129.3(3)
C3 C4 H4 115.3
C5 C4 H4 115.3
C6 C5 C4 124.3(3)
C6 C5 S1 109.6(3)
C4 C5 S1 126.1(2)
C7 C6 C5 113.6(3)
C7 C6 H6 123.2
C5 C6 H6 123.2
C8 C7 C6 113.5(3)
C8 C7 H7 123.3
C6 C7 H7 123.3
C7 C8 C9 128.9(3)
C7 C8 S1 110.6(3)
C9 C8 S1 120.5(2)
C14 C9 C10 119.1(3)
C14 C9 C8 121.0(3)
C10 C9 C8 119.9(3)
C11 C10 C9 122.0(3)
C11 C10 H10 119.0
C9 C10 H10 119.0
C10 C11 C12 118.8(3)
C10 C11 H11 120.6
C12 C11 H11 120.6
N3 C12 C11 129.9(3)
N3 C12 C13 109.6(3)
C11 C12 C13 120.5(3)
C14 C13 C12 119.6(3)
C14 C13 C15 134.4(3)
C12 C13 C15 106.0(3)
C13 C14 C9 120.0(3)
C13 C14 H14 120.0
C9 C14 H14 120.0
C20 C15 C16 119.2(3)
C20 C15 C13 133.3(3)
C16 C15 C13 107.5(2)
C17 C16 C15 122.1(3)
C17 C16 N3 129.3(3)
C15 C16 N3 108.6(3)
C16 C17 C18 117.4(3)
C16 C17 H17 121.3
C18 C17 H17 121.3
C17 C18 C19 122.2(3)
C17 C18 H18 118.9
C19 C18 H18 118.9
C18 C19 C20 119.6(3)
C18 C19 C27 118.9(3)
C20 C19 C27 121.5(3)
C19 C20 C15 119.6(3)
C19 C20 H20 120.2
C15 C20 H20 120.2
C22 C21 C26 121.2(3)
C22 C21 N3 118.8(3)
C26 C21 N3 119.9(3)
C21 C22 C23 119.0(3)
C21 C22 H22 120.5
C23 C22 H22 120.5
C22 C23 C24 120.0(3)
C22 C23 H23 120.0
C24 C23 H23 120.0
C25 C24 C23 120.1(3)
C25 C24 H24 119.9
C23 C24 H24 119.9
C24 C25 C26 121.0(4)
C24 C25 H25 119.5
C26 C25 H25 119.5
C21 C26 C25 118.6(3)
C21 C26 H26 120.7
C25 C26 H26 120.7
C28 C27 C19 127.8(3)
C28 C27 S2 110.7(2)
C19 C27 S2 121.4(2)
C29 C28 C27 112.8(3)
C29 C28 H28 123.6
C27 C28 H28 123.6
C30 C29 C28 113.8(3)
C30 C29 H29 123.1
C28 C29 H29 123.1
C29 C30 C31 123.2(3)
C29 C30 S2 110.5(2)
C31 C30 S2 126.2(3)
C32 C31 C30 130.0(3)
C32 C31 H31 115.0
C30 C31 H31 115.0
C31 C32 C33 123.5(3)
C31 C32 C34 120.4(3)
C33 C32 C34 116.1(3)
N4 C33 C32 179.0(4)
N5 C34 C32 178.9(5)
C12 N3 C16 108.2(2)
C12 N3 C21 126.3(2)
C16 N3 C21 124.7(3)
C8 S1 C5 92.64(15)
C27 S2 C30 92.15(16)

loop_
_geom_bond_atom_site_label_1
_geom_bond_atom_site_label_2
_geom_bond_distance
C1 N1 1.133(4)
C1 C3 1.431(5)
C2 N2 1.147(4)
C2 C3 1.432(5)
C3 C4 1.353(4)
C4 C5 1.410(4)
C4 H4 0.9500
C5 C6 1.386(4)
C5 S1 1.720(3)
C6 C7 1.380(5)
C6 H6 0.9500
C7 C8 1.371(5)
C7 H7 0.9500
C8 C9 1.469(5)
C8 S1 1.712(3)
C9 C14 1.387(4)
C9 C10 1.415(4)
C10 C11 1.359(4)
C10 H10 0.9500
C11 C12 1.391(4)
C11 H11 0.9500
C12 N3 1.373(4)
C12 C13 1.421(4)
C13 C14 1.383(4)
C13 C15 1.440(4)
C14 H14 0.9500
C15 C20 1.396(4)
C15 C16 1.400(4)
C16 C17 1.383(4)
C16 N3 1.408(4)
C17 C18 1.389(4)
C17 H17 0.9500
C18 C19 1.389(4)
C18 H18 0.9500
C19 C20 1.391(4)
C19 C27 1.467(4)
C20 H20 0.9500
C21 C22 1.378(5)
C21 C26 1.385(5)
C21 N3 1.429(4)
C22 C23 1.385(5)
C22 H22 0.9500
C23 C24 1.392(6)
C23 H23 0.9500
C24 C25 1.354(5)
C24 H24 0.9500
C25 C26 1.388(5)
C25 H25 0.9500
C26 H26 0.9500
C27 C28 1.389(4)
C27 S2 1.716(3)
C28 C29 1.388(4)
C28 H28 0.9500
C29 C30 1.371(5)
C29 H29 0.9500
C30 C31 1.427(4)
C30 S2 1.727(3)
C31 C32 1.340(5)
C31 H31 0.9500
C32 C33 1.423(5)
C32 C34 1.424(5)
C33 N4 1.135(5)
C34 N5 1.153(5)

loop_
_geom_torsion_atom_site_label_1
_geom_torsion_atom_site_label_2
_geom_torsion_atom_site_label_3
_geom_torsion_atom_site_label_4
_geom_torsion
C1 C3 C4 C5 1.0(6)
C2 C3 C4 C5 -179.2(3)
C3 C4 C5 C6 174.6(4)
C3 C4 C5 S1 -5.0(6)
C4 C5 C6 C7 -179.9(4)
S1 C5 C6 C7 -0.2(5)
C5 C6 C7 C8 0.3(6)
C6 C7 C8 C9 177.8(4)
C6 C7 C8 S1 -0.3(5)
C7 C8 C9 C14 3.4(6)
S1 C8 C9 C14 -178.7(2)
C7 C8 C9 C10 -176.4(4)
S1 C8 C9 C10 1.5(4)
C14 C9 C10 C11 -1.7(5)
C8 C9 C10 C11 178.0(3)
C9 C10 C11 C12 1.6(5)
C10 C11 C12 N3 178.1(3)
C10 C11 C12 C13 -0.2(5)
N3 C12 C13 C14 -179.5(3)
C11 C12 C13 C14 -0.9(5)
N3 C12 C13 C15 -0.9(3)
C11 C12 C13 C15 177.7(3)
C12 C13 C14 C9 0.7(5)
C15 C13 C14 C9 -177.4(3)
C10 C9 C14 C13 0.6(5)
C8 C9 C14 C13 -179.2(3)
C14 C13 C15 C20 0.5(6)
C12 C13 C15 C20 -177.9(3)
C14 C13 C15 C16 179.0(3)
C12 C13 C15 C16 0.6(3)
C20 C15 C16 C17 -1.0(5)
C13 C15 C16 C17 -179.8(3)
C20 C15 C16 N3 178.6(3)
C13 C15 C16 N3 -0.2(3)
C15 C16 C17 C18 0.8(5)
N3 C16 C17 C18 -178.7(3)
C16 C17 C18 C19 0.0(5)
C17 C18 C19 C20 -0.6(5)
C17 C18 C19 C27 -178.9(3)
C18 C19 C20 C15 0.4(4)
C27 C19 C20 C15 178.6(3)
C16 C15 C20 C19 0.4(4)
C13 C15 C20 C19 178.8(3)
C26 C21 C22 C23 -0.2(5)
N3 C21 C22 C23 178.4(3)
C21 C22 C23 C24 -1.9(5)
C22 C23 C24 C25 2.4(6)
C23 C24 C25 C26 -0.8(6)
C22 C21 C26 C25 1.7(5)
N3 C21 C26 C25 -176.8(3)
C24 C25 C26 C21 -1.2(5)
C18 C19 C27 C28 -5.5(5)
C20 C19 C27 C28 176.4(3)
C18 C19 C27 S2 174.1(2)
C20 C19 C27 S2 -4.1(4)
C19 C27 C28 C29 179.6(3)
S2 C27 C28 C29 0.0(4)
C27 C28 C29 C30 0.6(4)
C28 C29 C30 C31 176.1(3)
C28 C29 C30 S2 -0.9(4)
C29 C30 C31 C32 -178.8(4)
S2 C30 C31 C32 -2.3(5)
C30 C31 C32 C33 -3.2(6)
C30 C31 C32 C34 173.7(4)
C11 C12 N3 C16 -177.6(3)
C13 C12 N3 C16 0.8(3)
C11 C12 N3 C21 11.8(5)
C13 C12 N3 C21 -169.8(3)
C17 C16 N3 C12 179.2(3)
C15 C16 N3 C12 -0.4(3)
C17 C16 N3 C21 -10.1(5)
C15 C16 N3 C21 170.4(3)
C22 C21 N3 C12 45.0(4)
C26 C21 N3 C12 -136.5(3)
C22 C21 N3 C16 -124.1(3)
C26 C21 N3 C16 54.4(4)
C7 C8 S1 C5 0.2(3)
C9 C8 S1 C5 -178.1(3)
C6 C5 S1 C8 0.0(3)
C4 C5 S1 C8 179.7(3)
C28 C27 S2 C30 -0.4(3)
C19 C27 S2 C30 179.9(3)
C29 C30 S2 C27 0.8(3)
C31 C30 S2 C27 -176.1(3)
